data_4314311
loop_
_publ_author_name
'Satyabrata Samanta'
'Suman Mukhopadhyay'
'Debdas Mandal'
'Ray J. Butcher'
'Muktimoy Chaudhury'

_publ_section_title
;
 Adduct Formation between Alkali Metal Ions and Anionic LVVO2- (L2- =
 Tridentate ONS Ligands) Species: Syntheses, Structural Investigation, and
 Photochemical Studies
;
_journal_name_full 'Inorganic Chemistry'
_journal_page_first 6284
_journal_page_last 6293
_journal_paper_doi 10.1021/ic030080i
_journal_volume 42
_journal_year 2003
_chemical_formula_sum 'C9 H10 K N2 O4 S2 V'
_chemical_formula_weight 364.35
_chemical_name_systematic
;
   ?
;
_space_group_IT_number 61
_symmetry_cell_setting orthorhombic
_symmetry_space_group_name_Hall '-P 2ac 2ab'
_symmetry_space_group_name_H-M 'P b c a'
_atom_sites_solution_hydrogens geom
_atom_sites_solution_primary direct
_atom_sites_solution_secondary difmap
_audit_creation_method SHELXL-97
_cell_angle_alpha 90.00
_cell_angle_beta 90.00
_cell_angle_gamma 90.00
_cell_formula_units_Z 8
_cell_length_a 6.5705(9)
_cell_length_b 13.5065(18)
_cell_length_c 31.332(4)
_cell_measurement_reflns_used 40
_cell_measurement_temperature 293(2)
_cell_measurement_theta_max 13.03
_cell_measurement_theta_min 2.58
_cell_volume 2780.5(6)
_computing_cell_refinement 'Bruker XSCANS'
_computing_data_collection 'Bruker XSCANS'
_computing_data_reduction 'Bruker SHELXTL'
_computing_molecular_graphics 'Bruker SHELXTL'
_computing_publication_material 'Bruker SHELXTL'
_computing_structure_refinement 'SHELXL-97 (Sheldrick, 1997)'
_computing_structure_solution 'SHELXS-97 (Sheldrick, 1990)'
_diffrn_ambient_temperature 293(2)
_diffrn_measured_fraction_theta_full 0.993
_diffrn_measured_fraction_theta_max 0.993
_diffrn_measurement_device_type 'Bruker P4'
_diffrn_measurement_method '\w scans'
_diffrn_radiation_monochromator graphite
_diffrn_radiation_source 'fine-focus sealed tube'
_diffrn_radiation_type MoK\a
_diffrn_radiation_wavelength 0.71073
_diffrn_reflns_av_R_equivalents 0.0000
_diffrn_reflns_av_sigmaI/netI 0.0311
_diffrn_reflns_limit_h_max 8
_diffrn_reflns_limit_h_min 0
_diffrn_reflns_limit_k_max 17
_diffrn_reflns_limit_k_min 0
_diffrn_reflns_limit_l_max 40
_diffrn_reflns_limit_l_min 0
_diffrn_reflns_number 3179
_diffrn_reflns_theta_full 27.49
_diffrn_reflns_theta_max 27.49
_diffrn_reflns_theta_min 2.60
_diffrn_standards_interval_count 97
_diffrn_standards_number 3
_exptl_absorpt_coefficient_mu 1.321
_exptl_absorpt_correction_T_max 0.2883
_exptl_absorpt_correction_T_min 0.2118
_exptl_absorpt_correction_type empirical
_exptl_crystal_colour Yellow
_exptl_crystal_density_diffrn 1.741
_exptl_crystal_density_method 'not measured'
_exptl_crystal_description plate
_exptl_crystal_F_000 1472
_exptl_crystal_size_max 0.11
_exptl_crystal_size_mid 0.92
_exptl_crystal_size_min 0.40
_refine_diff_density_max 0.452
_refine_diff_density_min -0.327
_refine_diff_density_rms 0.060
_refine_ls_extinction_method none
_refine_ls_goodness_of_fit_ref 1.082
_refine_ls_hydrogen_treatment mixed
_refine_ls_matrix_type full
_refine_ls_number_parameters 188
_refine_ls_number_reflns 3179
_refine_ls_number_restraints 0
_refine_ls_restrained_S_all 1.082
_refine_ls_R_factor_all 0.0439
_refine_ls_R_factor_gt 0.0339
_refine_ls_shift/su_max 0.025
_refine_ls_shift/su_mean 0.001
_refine_ls_structure_factor_coef Fsqd
_refine_ls_weighting_details 'calc w=1/[\s^2^(Fo^2^)+(0.0365P)^2^+1.4255P] where P=(Fo^2^+2Fc^2^)/3'
_refine_ls_weighting_scheme calc
_refine_ls_wR_factor_gt 0.0869
_refine_ls_wR_factor_ref 0.0927
_reflns_number_gt 2657
_reflns_number_total 3179
_reflns_threshold_expression >2sigma(I)
_cod_data_source_file ic030080i_2.cif
_cod_data_source_block mc6
_cod_depositor_comments
;
The following automatic conversions were performed:

'_symmetry_cell_setting' value 'Orthorhombic' changed to
'orthorhombic' according to the built-in table from CIF Core
dictionary named 'cif_core.dic' version 2.4.1 from 2010-06-29.

Automatic conversion script
Id: cif_fix_values 1646 2011-03-28 12:23:43Z adriana 
;
_cod_original_cell_volume 2780.5(7)
_cod_database_code 4314311

loop_
_symmetry_equiv_pos_as_xyz
'x, y, z'
'-x+1/2, -y, z+1/2'
'-x, y+1/2, -z+1/2'
'x+1/2, -y+1/2, -z'
'-x, -y, -z'
'x-1/2, y, -z-1/2'
'x, -y-1/2, z-1/2'
'-x-1/2, y-1/2, z'

loop_
_atom_site_label
_atom_site_type_symbol
_atom_site_fract_x
_atom_site_fract_y
_atom_site_fract_z
_atom_site_U_iso_or_equiv
_atom_site_adp_type
_atom_site_occupancy
_atom_site_symmetry_multiplicity
_atom_site_calc_flag
_atom_site_refinement_flags
_atom_site_disorder_assembly
_atom_site_disorder_group
V V 0.04455(6) 0.26706(3) 0.172632(10) 0.03008(11) Uani 1 1 d . . .
K K 0.01747(8) 0.17791(6) 0.280223(18) 0.05359(18) Uani 1 1 d . . .
S1 S -0.18540(13) 0.40297(6) 0.17823(2) 0.0581(2) Uani 1 1 d . . .
S2 S -0.51775(12) 0.46567(6) 0.12195(2) 0.0562(2) Uani 1 1 d . . .
O1 O 0.2804(2) 0.20984(12) 0.14582(4) 0.0365(3) Uani 1 1 d . . .
O2 O 0.1681(3) 0.30797(13) 0.21490(5) 0.0453(4) Uani 1 1 d . . .
O3 O -0.0972(3) 0.17596(12) 0.18840(5) 0.0424(4) Uani 1 1 d . . .
N1 N -0.0533(3) 0.28966(13) 0.10685(5) 0.0290(4) Uani 1 1 d . . .
N2 N -0.2314(3) 0.34293(13) 0.09676(6) 0.0348(4) Uani 1 1 d . . .
C1 C 0.2084(3) 0.19325(15) 0.07134(6) 0.0298(4) Uani 1 1 d . . .
C2 C 0.3309(3) 0.17637(15) 0.10756(7) 0.0302(4) Uani 1 1 d . . .
C3 C 0.5161(4) 0.12550(18) 0.10222(8) 0.0407(5) Uani 1 1 d . . .
H3A H 0.5974 0.1119 0.1258 0.053(8) Uiso 1 1 calc R . .
C4 C 0.5776(4) 0.09570(19) 0.06211(9) 0.0462(6) Uani 1 1 d . . .
H4A H 0.7006 0.0624 0.0591 0.046(7) Uiso 1 1 calc R . .
C5 C 0.4597(4) 0.11444(17) 0.02611(8) 0.0441(6) Uani 1 1 d . . .
H5A H 0.5047 0.0951 -0.0008 0.064(9) Uiso 1 1 calc R . .
C6 C 0.2767(4) 0.16162(16) 0.03076(7) 0.0387(5) Uani 1 1 d . . .
H6A H 0.1960 0.1731 0.0069 0.043(7) Uiso 1 1 calc R . .
C7 C 0.0215(3) 0.24718(15) 0.07337(6) 0.0313(4) Uani 1 1 d . . .
H7A H -0.0532 0.2522 0.0483 0.034(6) Uiso 1 1 calc R . .
C8 C -0.2974(4) 0.39396(17) 0.12844(7) 0.0385(5) Uani 1 1 d . . .
C9 C -0.5937(4) 0.43573(19) 0.06855(10) 0.0534(7) Uani 1 1 d . . .
H9A H -0.7153 0.4715 0.0615 0.101(13) Uiso 1 1 calc R . .
H9B H -0.6193 0.3659 0.0665 0.097(13) Uiso 1 1 calc R . .
H9C H -0.4871 0.4537 0.0491 0.095(14) Uiso 1 1 calc R . .
O1W O -0.2867(4) 0.03318(19) 0.27403(8) 0.0644(6) Uani 1 1 d . . .
H2W H -0.227(9) -0.019(4) 0.2710(14) 0.120(19) Uiso 1 1 d . . .
H1W H -0.369(10) 0.031(4) 0.2904(18) 0.15(3) Uiso 1 1 d . . .

loop_
_atom_site_aniso_label
_atom_site_aniso_U_11
_atom_site_aniso_U_22
_atom_site_aniso_U_33
_atom_site_aniso_U_23
_atom_site_aniso_U_13
_atom_site_aniso_U_12
V 0.03120(19) 0.0378(2) 0.02129(17) 0.00165(13) -0.00003(13) 0.00472(15)
K 0.0300(3) 0.0992(5) 0.0316(3) 0.0014(3) 0.0019(2) 0.0043(3)
S1 0.0787(5) 0.0607(4) 0.0348(3) -0.0106(3) -0.0078(3) 0.0356(4)
S2 0.0532(4) 0.0589(4) 0.0565(4) 0.0043(3) 0.0027(3) 0.0289(3)
O1 0.0301(8) 0.0532(9) 0.0262(7) -0.0015(6) -0.0014(6) 0.0064(7)
O2 0.0454(10) 0.0619(10) 0.0287(8) -0.0074(7) -0.0038(7) 0.0055(9)
O3 0.0336(8) 0.0509(10) 0.0428(9) 0.0088(8) 0.0052(7) 0.0013(7)
N1 0.0285(9) 0.0313(8) 0.0271(8) 0.0033(7) -0.0017(7) 0.0035(7)
N2 0.0320(9) 0.0371(9) 0.0354(9) 0.0035(7) -0.0047(8) 0.0071(8)
C1 0.0345(11) 0.0279(9) 0.0270(9) 0.0030(8) 0.0050(8) -0.0005(8)
C2 0.0300(10) 0.0305(10) 0.0302(10) 0.0010(8) 0.0045(8) -0.0008(8)
C3 0.0335(12) 0.0449(13) 0.0437(13) 0.0014(10) 0.0018(10) 0.0064(10)
C4 0.0419(14) 0.0411(12) 0.0556(15) -0.0009(11) 0.0143(12) 0.0090(11)
C5 0.0579(16) 0.0363(11) 0.0381(12) -0.0003(10) 0.0188(12) 0.0040(11)
C6 0.0551(15) 0.0340(11) 0.0271(10) 0.0018(8) 0.0057(10) 0.0026(10)
C7 0.0360(11) 0.0336(10) 0.0242(9) 0.0038(8) -0.0024(8) -0.0009(9)
C8 0.0390(12) 0.0375(11) 0.0390(11) 0.0057(9) 0.0012(10) 0.0093(10)
C9 0.0430(14) 0.0387(13) 0.079(2) 0.0058(13) -0.0220(14) -0.0006(11)
O1W 0.0746(16) 0.0624(14) 0.0562(13) -0.0034(10) 0.0081(12) 0.0139(13)

loop_
_atom_type_symbol
_atom_type_description
_atom_type_scat_dispersion_real
_atom_type_scat_dispersion_imag
_atom_type_scat_source
C C 0.0033 0.0016 'International Tables Vol C Tables 4.2.6.8 and 6.1.1.4'
H H 0.0000 0.0000 'International Tables Vol C Tables 4.2.6.8 and 6.1.1.4'
N N 0.0061 0.0033 'International Tables Vol C Tables 4.2.6.8 and 6.1.1.4'
O O 0.0106 0.0060 'International Tables Vol C Tables 4.2.6.8 and 6.1.1.4'
S S 0.1246 0.1234 'International Tables Vol C Tables 4.2.6.8 and 6.1.1.4'
K K 0.2009 0.2494 'International Tables Vol C Tables 4.2.6.8 and 6.1.1.4'
V V 0.3005 0.5294 'International Tables Vol C Tables 4.2.6.8 and 6.1.1.4'

loop_
_geom_angle_atom_site_label_1
_geom_angle_atom_site_label_2
_geom_angle_atom_site_label_3
_geom_angle
_geom_angle_site_symmetry_1
_geom_angle_site_symmetry_3
_geom_angle_publ_flag
O3 V O2 107.01(9) . . ?
O3 V O1 106.93(8) . . ?
O2 V O1 95.09(8) . . ?
O3 V N1 103.00(8) . . ?
O2 V N1 149.05(8) . . ?
O1 V N1 83.17(6) . . ?
O3 V S1 101.41(7) . . ?
O2 V S1 89.70(7) . . ?
O1 V S1 148.38(5) . . ?
N1 V S1 76.99(5) . . ?
O3 V K 55.23(6) . . ?
O2 V K 51.79(7) . . ?
O1 V K 108.40(5) . . ?
N1 V K 157.14(5) . . ?
S1 V K 99.09(2) . . ?
O3 V K 96.65(6) . 6_656 ?
O2 V K 50.62(6) . 6_656 ?
O1 V K 50.05(4) . 6_656 ?
N1 V K 132.89(5) . 6_656 ?
S1 V K 139.89(3) . 6_656 ?
K V K 63.269(12) . 6_656 ?
O3 V K 31.91(6) . 6_556 ?
O2 V K 103.48(7) . 6_556 ?
O1 V K 138.27(5) . 6_556 ?
N1 V K 97.90(5) . 6_556 ?
S1 V K 69.62(3) . 6_556 ?
K V K 60.178(12) . 6_556 ?
K V K 119.66(2) 6_656 6_556 ?
O3 K O1W 133.08(7) 6_656 . ?
O3 K O1 102.62(5) 6_656 6_556 ?
O1W K O1 76.71(7) . 6_556 ?
O3 K O2 86.72(6) 6_656 . ?
O1W K O2 128.52(6) . . ?
O1 K O2 132.91(6) 6_556 . ?
O3 K O1W 77.96(7) 6_656 6_656 ?
O1W K O1W 78.76(7) . 6_656 ?
O1 K O1W 146.15(7) 6_556 6_656 ?
O2 K O1W 80.87(6) . 6_656 ?
O3 K O2 136.55(6) 6_656 6_556 ?
O1W K O2 82.03(7) . 6_556 ?
O1 K O2 55.03(4) 6_556 6_556 ?
O2 K O2 86.54(5) . 6_556 ?
O1W K O2 142.56(7) 6_656 6_556 ?
O3 K O3 125.90(6) 6_656 . ?
O1W K O3 75.29(6) . . ?
O1 K O3 130.92(5) 6_556 . ?
O2 K O3 53.38(5) . . ?
O1W K O3 62.50(6) 6_656 . ?
O2 K O3 81.69(5) 6_556 . ?
O3 K V 107.30(4) 6_656 . ?
O1W K V 101.81(5) . . ?
O1 K V 138.38(4) 6_556 . ?
O2 K V 26.80(3) . . ?
O1W K V 69.65(5) 6_656 . ?
O2 K V 83.41(3) 6_556 . ?
O3 K V 26.59(3) . . ?
O3 K V 130.62(4) 6_656 6_556 ?
O1W K V 69.55(6) . 6_556 ?
O1 K V 31.49(3) 6_556 6_556 ?
O2 K V 112.35(4) . 6_556 ?
O1W K V 147.21(6) 6_656 6_556 ?
O2 K V 26.11(3) 6_556 6_556 ?
O3 K V 100.30(4) . 6_556 ?
V K V 108.209(19) . 6_556 ?
O3 K K 171.24(4) 6_656 6_556 ?
O1W K K 49.28(5) . 6_556 ?
O1 K K 86.10(3) 6_556 6_556 ?
O2 K K 86.71(4) . 6_556 ?
O1W K K 95.28(6) 6_656 6_556 ?
O2 K K 48.64(4) 6_556 6_556 ?
O3 K K 45.36(4) . 6_556 ?
V K K 64.739(19) . 6_556 ?
V K K 57.579(13) 6_556 6_556 ?
O3 K K 51.19(4) 6_656 6_656 ?
O1W K K 125.68(6) . 6_656 ?
O1 K K 152.53(4) 6_556 6_656 ?
O2 K K 49.14(4) . 6_656 ?
O1W K K 47.24(6) 6_656 6_656 ?
O2 K K 135.52(4) 6_556 6_656 ?
O3 K K 74.72(4) . 6_656 ?
V K K 59.152(18) . 6_656 ?
V K K 160.204(14) 6_556 6_656 ?
K K K 120.07(3) 6_556 6_656 ?
O3 K V 18.38(4) 6_656 6_656 ?
O1W K V 149.67(6) . 6_656 ?
O1 K V 97.47(4) 6_556 6_656 ?
O2 K V 77.19(4) . 6_656 ?
O1W K V 92.04(6) 6_656 6_656 ?
O2 K V 119.36(4) 6_556 6_656 ?
O3 K V 125.89(4) . 6_656 ?
V K V 101.866(18) . 6_656 ?
V K V 119.66(2) 6_556 6_656 ?
K K V 161.023(14) 6_556 6_656 ?
K K V 55.083(12) 6_656 6_656 ?
C8 S1 V 98.57(8) . . ?
C8 S2 C9 102.33(13) . . ?
C2 O1 V 137.25(14) . . ?
C2 O1 K 123.54(13) . 6_656 ?
V O1 K 98.47(6) . 6_656 ?
V O2 K 101.41(8) . . ?
V O2 K 103.26(8) . 6_656 ?
K O2 K 82.21(5) . 6_656 ?
V O3 K 129.71(9) . 6_556 ?
V O3 K 98.19(8) . . ?
K O3 K 83.45(5) 6_556 . ?
C7 N1 N2 111.10(17) . . ?
C7 N1 V 126.36(14) . . ?
N2 N1 V 121.89(13) . . ?
C8 N2 N1 112.38(18) . . ?
C2 C1 C6 119.6(2) . . ?
C2 C1 C7 122.51(18) . . ?
C6 C1 C7 117.8(2) . . ?
O1 C2 C3 119.4(2) . . ?
O1 C2 C1 122.04(19) . . ?
C3 C2 C1 118.50(19) . . ?
C4 C3 C2 120.2(2) . . ?
C4 C3 H3A 119.9 . . ?
C2 C3 H3A 119.9 . . ?
C3 C4 C5 121.5(2) . . ?
C3 C4 H4A 119.3 . . ?
C5 C4 H4A 119.3 . . ?
C6 C5 C4 119.2(2) . . ?
C6 C5 H5A 120.4 . . ?
C4 C5 H5A 120.4 . . ?
C5 C6 C1 121.0(2) . . ?
C5 C6 H6A 119.5 . . ?
C1 C6 H6A 119.5 . . ?
N1 C7 C1 126.08(19) . . ?
N1 C7 H7A 117.0 . . ?
C1 C7 H7A 117.0 . . ?
N2 C8 S1 126.28(18) . . ?
N2 C8 S2 119.05(18) . . ?
S1 C8 S2 114.64(13) . . ?
S2 C9 H9A 109.5 . . ?
S2 C9 H9B 109.5 . . ?
H9A C9 H9B 109.5 . . ?
S2 C9 H9C 109.5 . . ?
H9A C9 H9C 109.5 . . ?
H9B C9 H9C 109.5 . . ?
K O1W K 83.48(7) . 6_556 ?
K O1W H2W 105(4) . . ?
K O1W H2W 137(3) 6_556 . ?
K O1W H1W 119(5) . . ?
K O1W H1W 96(5) 6_556 . ?
H2W O1W H1W 114(5) . . ?

loop_
_geom_bond_atom_site_label_1
_geom_bond_atom_site_label_2
_geom_bond_distance
_geom_bond_site_symmetry_2
_geom_bond_publ_flag
V O3 1.6205(17) . ?
V O2 1.6485(17) . ?
V O1 1.9249(16) . ?
V N1 2.1804(17) . ?
V S1 2.3839(8) . ?
V K 3.5840(8) . ?
V K 3.6451(8) 6_656 ?
V K 3.9529(8) 6_556 ?
K O3 2.7158(18) 6_656 ?
K O1W 2.802(3) . ?
K O1 2.8250(16) 6_556 ?
K O2 2.8729(19) . ?
K O1W 2.893(3) 6_656 ?
K O2 2.8948(19) 6_556 ?
K O3 2.9742(19) . ?
K V 3.6451(8) 6_556 ?
K K 3.7921(7) 6_556 ?
K K 3.7921(7) 6_656 ?
K V 3.9529(8) 6_656 ?
S1 C8 1.729(2) . ?
S2 C8 1.754(2) . ?
S2 C9 1.792(3) . ?
O1 C2 1.324(2) . ?
O1 K 2.8250(16) 6_656 ?
O2 K 2.8948(19) 6_656 ?
O3 K 2.7158(18) 6_556 ?
N1 C7 1.293(3) . ?
N1 N2 1.410(2) . ?
N2 C8 1.284(3) . ?
C1 C2 1.410(3) . ?
C1 C6 1.414(3) . ?
C1 C7 1.429(3) . ?
C2 C3 1.407(3) . ?
C3 C4 1.380(3) . ?
C3 H3A 0.9300 . ?
C4 C5 1.391(4) . ?
C4 H4A 0.9300 . ?
C5 C6 1.369(4) . ?
C5 H5A 0.9300 . ?
C6 H6A 0.9300 . ?
C7 H7A 0.9300 . ?
C9 H9A 0.9600 . ?
C9 H9B 0.9600 . ?
C9 H9C 0.9600 . ?
O1W K 2.893(3) 6_556 ?
O1W H2W 0.81(5) . ?
O1W H1W 0.74(6) . ?

loop_
_geom_hbond_atom_site_label_D
_geom_hbond_atom_site_label_H
_geom_hbond_atom_site_label_A
_geom_hbond_distance_DH
_geom_hbond_distance_HA
_geom_hbond_distance_DA
_geom_hbond_angle_DHA
_geom_hbond_site_symmetry_A
O1W H2W O2 0.81(5) 2.41(5) 3.159(3) 154(5) 3_545
O1W H1W O3 0.74(6) 2.55(6) 3.045(3) 126(5) 6_556
O1W H1W S2 0.74(6) 2.98(6) 3.620(3) 146(6) 3_445

loop_
_geom_torsion_atom_site_label_1
_geom_torsion_atom_site_label_2
_geom_torsion_atom_site_label_3
_geom_torsion_atom_site_label_4
_geom_torsion
_geom_torsion_site_symmetry_1
_geom_torsion_site_symmetry_2
_geom_torsion_site_symmetry_3
_geom_torsion_site_symmetry_4
_geom_torsion_publ_flag
O3 V K O3 138.56(10) . . . 6_656 ?
O2 V K O3 -41.43(9) . . . 6_656 ?
O1 V K O3 40.36(7) . . . 6_656 ?
N1 V K O3 158.15(13) . . . 6_656 ?
S1 V K O3 -123.81(5) . . . 6_656 ?
K V K O3 18.06(5) 6_656 . . 6_656 ?
K V K O3 176.07(4) 6_556 . . 6_656 ?
O3 V K O1W -4.19(9) . . . . ?
O2 V K O1W 175.81(10) . . . . ?
O1 V K O1W -102.39(8) . . . . ?
N1 V K O1W 15.40(14) . . . . ?
S1 V K O1W 93.44(7) . . . . ?
K V K O1W -124.69(6) 6_656 . . . ?
K V K O1W 33.32(6) 6_556 . . . ?
O3 V K O1 -87.41(9) . . . 6_556 ?
O2 V K O1 92.60(10) . . . 6_556 ?
O1 V K O1 174.39(10) . . . 6_556 ?
N1 V K O1 -67.82(14) . . . 6_556 ?
S1 V K O1 10.22(7) . . . 6_556 ?
K V K O1 152.10(6) 6_656 . . 6_556 ?
K V K O1 -49.89(6) 6_556 . . 6_556 ?
O3 V K O2 179.99(11) . . . . ?
O1 V K O2 81.79(10) . . . . ?
N1 V K O2 -160.42(15) . . . . ?
S1 V K O2 -82.38(8) . . . . ?
K V K O2 59.50(8) 6_656 . . . ?
K V K O2 -142.50(8) 6_556 . . . ?
O3 V K O1W 68.96(10) . . . 6_656 ?
O2 V K O1W -111.04(10) . . . 6_656 ?
O1 V K O1W -29.24(8) . . . 6_656 ?
N1 V K O1W 88.55(14) . . . 6_656 ?
S1 V K O1W 166.59(7) . . . 6_656 ?
K V K O1W -51.54(6) 6_656 . . 6_656 ?
K V K O1W 106.47(6) 6_556 . . 6_656 ?
O3 V K O2 -84.60(8) . . . 6_556 ?
O2 V K O2 95.41(9) . . . 6_556 ?
O1 V K O2 177.20(7) . . . 6_556 ?
N1 V K O2 -65.01(13) . . . 6_556 ?
S1 V K O2 13.03(5) . . . 6_556 ?
K V K O2 154.91(4) 6_656 . . 6_556 ?
K V K O2 -47.09(4) 6_556 . . 6_556 ?
O2 V K O3 -179.99(11) . . . . ?
O1 V K O3 -98.20(9) . . . . ?
N1 V K O3 19.59(14) . . . . ?
S1 V K O3 97.63(8) . . . . ?
K V K O3 -120.50(7) 6_656 . . . ?
K V K O3 37.51(7) 6_556 . . . ?
O3 V K V -76.31(8) . . . 6_556 ?
O2 V K V 103.69(8) . . . 6_556 ?
O1 V K V -174.51(5) . . . 6_556 ?
N1 V K V -56.72(13) . . . 6_556 ?
S1 V K V 21.32(3) . . . 6_556 ?
K V K V 163.187(14) 6_656 . . 6_556 ?
K V K V -38.80(2) 6_556 . . 6_556 ?
O3 V K K -37.51(7) . . . 6_556 ?
O2 V K K 142.50(8) . . . 6_556 ?
O1 V K K -135.71(5) . . . 6_556 ?
N1 V K K -17.92(12) . . . 6_556 ?
S1 V K K 60.12(3) . . . 6_556 ?
K V K K -158.009(17) 6_656 . . 6_556 ?
O3 V K K 120.50(7) . . . 6_656 ?
O2 V K K -59.50(8) . . . 6_656 ?
O1 V K K 22.30(5) . . . 6_656 ?
N1 V K K 140.09(13) . . . 6_656 ?
S1 V K K -141.87(3) . . . 6_656 ?
K V K K 158.009(17) 6_556 . . 6_656 ?
O3 V K V 156.72(8) . . . 6_656 ?
O2 V K V -23.28(8) . . . 6_656 ?
O1 V K V 58.52(6) . . . 6_656 ?
N1 V K V 176.31(12) . . . 6_656 ?
S1 V K V -105.65(3) . . . 6_656 ?
K V K V 36.22(2) 6_656 . . 6_656 ?
K V K V -165.772(12) 6_556 . . 6_656 ?
O3 V S1 C8 -86.90(11) . . . . ?
O2 V S1 C8 165.80(11) . . . . ?
O1 V S1 C8 66.54(14) . . . . ?
N1 V S1 C8 13.99(10) . . . . ?
K V S1 C8 -143.05(9) . . . . ?
K V S1 C8 158.09(9) 6_656 . . . ?
K V S1 C8 -89.68(9) 6_556 . . . ?
O3 V O1 C2 85.3(2) . . . . ?
O2 V O1 C2 -165.2(2) . . . . ?
N1 V O1 C2 -16.2(2) . . . . ?
S1 V O1 C2 -67.4(2) . . . . ?
K V O1 C2 143.51(19) . . . . ?
K V O1 C2 169.8(2) 6_656 . . . ?
K V O1 C2 78.0(2) 6_556 . . . ?
O3 V O1 K -84.43(8) . . . 6_656 ?
O2 V O1 K 25.10(8) . . . 6_656 ?
N1 V O1 K 174.02(7) . . . 6_656 ?
S1 V O1 K 122.84(8) . . . 6_656 ?
K V O1 K -26.24(6) . . . 6_656 ?
K V O1 K -91.75(7) 6_556 . . 6_656 ?
O3 V O2 K -0.01(9) . . . . ?
O1 V O2 K -109.45(7) . . . . ?
N1 V O2 K 165.33(11) . . . . ?
S1 V O2 K 101.84(6) . . . . ?
K V O2 K -84.58(7) 6_656 . . . ?
K V O2 K 32.90(6) 6_556 . . . ?
O3 V O2 K 84.58(9) . . . 6_656 ?
O1 V O2 K -24.87(8) . . . 6_656 ?
N1 V O2 K -110.08(14) . . . 6_656 ?
S1 V O2 K -173.58(6) . . . 6_656 ?
K V O2 K 84.58(7) . . . 6_656 ?
K V O2 K 117.48(5) 6_556 . . 6_656 ?
O3 K O2 V 140.74(8) 6_656 . . . ?
O1W K O2 V -5.24(13) . . . . ?
O1 K O2 V -115.05(8) 6_556 . . . ?
O1W K O2 V 62.41(9) 6_656 . . . ?
O2 K O2 V -82.21(8) 6_556 . . . ?
O3 K O2 V 0.00(6) . . . . ?
V K O2 V -86.29(8) 6_556 . . . ?
K K O2 V -33.47(7) 6_556 . . . ?
K K O2 V 102.04(8) 6_656 . . . ?
V K O2 V 156.63(8) 6_656 . . . ?
O3 K O2 K 38.70(5) 6_656 . . 6_656 ?
O1W K O2 K -107.28(9) . . . 6_656 ?
O1 K O2 K 142.90(5) 6_556 . . 6_656 ?
O1W K O2 K -39.63(6) 6_656 . . 6_656 ?
O2 K O2 K 175.75(4) 6_556 . . 6_656 ?
O3 K O2 K -102.04(6) . . . 6_656 ?
V K O2 K -102.04(8) . . . 6_656 ?
V K O2 K 171.66(3) 6_556 . . 6_656 ?
K K O2 K -135.51(4) 6_556 . . 6_656 ?
V K O2 K 54.59(3) 6_656 . . 6_656 ?
O2 V O3 K 88.27(12) . . . 6_556 ?
O1 V O3 K -170.76(9) . . . 6_556 ?
N1 V O3 K -84.05(11) . . . 6_556 ?
S1 V O3 K -4.95(12) . . . 6_556 ?
K V O3 K 88.27(11) . . . 6_556 ?
K V O3 K 139.05(10) 6_656 . . 6_556 ?
O2 V O3 K 0.01(9) . . . . ?
O1 V O3 K 100.97(6) . . . . ?
N1 V O3 K -172.32(6) . . . . ?
S1 V O3 K -93.22(5) . . . . ?
K V O3 K 50.78(5) 6_656 . . . ?
K V O3 K -88.27(11) 6_556 . . . ?
O3 K O3 V -51.26(13) 6_656 . . . ?
O1W K O3 V 175.76(10) . . . . ?
O1 K O3 V 118.58(8) 6_556 . . . ?
O2 K O3 V 0.00(6) . . . . ?
O1W K O3 V -99.44(9) 6_656 . . . ?
O2 K O3 V 91.87(8) 6_556 . . . ?
V K O3 V 110.27(7) 6_556 . . . ?
K K O3 V 129.29(9) 6_556 . . . ?
K K O3 V -50.07(6) 6_656 . . . ?
V K O3 V -28.52(9) 6_656 . . . ?
O3 K O3 K 179.45(4) 6_656 . . 6_556 ?
O1W K O3 K 46.47(7) . . . 6_556 ?
O1 K O3 K -10.71(9) 6_556 . . 6_556 ?
O2 K O3 K -129.29(7) . . . 6_556 ?
O1W K O3 K 131.27(8) 6_656 . . 6_556 ?
O2 K O3 K -37.42(5) 6_556 . . 6_556 ?
V K O3 K -129.29(9) . . . 6_556 ?
V K O3 K -19.02(5) 6_556 . . 6_556 ?
K K O3 K -179.36(5) 6_656 . . 6_556 ?
V K O3 K -157.809(18) 6_656 . . 6_556 ?
O3 V N1 C7 -89.69(19) . . . . ?
O2 V N1 C7 104.7(2) . . . . ?
O1 V N1 C7 16.17(18) . . . . ?
S1 V N1 C7 171.39(19) . . . . ?
K V N1 C7 -106.11(19) . . . . ?
K V N1 C7 22.4(2) 6_656 . . . ?
K V N1 C7 -121.74(18) 6_556 . . . ?
O3 V N1 N2 80.24(16) . . . . ?
O2 V N1 N2 -85.4(2) . . . . ?
O1 V N1 N2 -173.90(15) . . . . ?
S1 V N1 N2 -18.68(14) . . . . ?
K V N1 N2 63.8(2) . . . . ?
K V N1 N2 -167.63(12) 6_656 . . . ?
K V N1 N2 48.19(15) 6_556 . . . ?
C7 N1 N2 C8 -173.4(2) . . . . ?
V N1 N2 C8 15.3(2) . . . . ?
V O1 C2 C3 -170.61(17) . . . . ?
K O1 C2 C3 -2.8(3) 6_656 . . . ?
V O1 C2 C1 11.8(3) . . . . ?
K O1 C2 C1 179.66(14) 6_656 . . . ?
C6 C1 C2 O1 175.68(19) . . . . ?
C7 C1 C2 O1 -0.2(3) . . . . ?
C6 C1 C2 C3 -1.9(3) . . . . ?
C7 C1 C2 C3 -177.8(2) . . . . ?
O1 C2 C3 C4 -175.8(2) . . . . ?
C1 C2 C3 C4 1.9(3) . . . . ?
C2 C3 C4 C5 -0.2(4) . . . . ?
C3 C4 C5 C6 -1.4(4) . . . . ?
C4 C5 C6 C1 1.4(4) . . . . ?
C2 C1 C6 C5 0.3(3) . . . . ?
C7 C1 C6 C5 176.4(2) . . . . ?
N2 N1 C7 C1 175.26(18) . . . . ?
V N1 C7 C1 -13.9(3) . . . . ?
C2 C1 C7 N1 3.0(3) . . . . ?
C6 C1 C7 N1 -172.9(2) . . . . ?
N1 N2 C8 S1 1.8(3) . . . . ?
N1 N2 C8 S2 179.81(15) . . . . ?
V S1 C8 N2 -14.3(2) . . . . ?
V S1 C8 S2 167.59(12) . . . . ?
C9 S2 C8 N2 3.3(2) . . . . ?
C9 S2 C8 S1 -178.43(15) . . . . ?
O3 K O1W K -168.66(6) 6_656 . . 6_556 ?
O1 K O1W K 96.38(6) 6_556 . . 6_556 ?
O2 K O1W K -38.54(10) . . . 6_556 ?
O1W K O1W K -107.14(11) 6_656 . . 6_556 ?
O2 K O1W K 40.55(5) 6_556 . . 6_556 ?
O3 K O1W K -42.89(5) . . . 6_556 ?
V K O1W K -40.95(6) . . . 6_556 ?
V K O1W K 64.28(5) 6_556 . . 6_556 ?
K K O1W K -101.30(7) 6_656 . . 6_556 ?
V K O1W K 178.38(6) 6_656 . . 6_556 ?
